data_7159738
loop_
_publ_author_name
'Wen, Mengke'
'Zhang, Mengying'
'Gu, Fan'
'Geng, Yuehua'
'Liu, Xiangyang'
'Wu, Qingnan'
'Yang, Xifa'

_publ_section_title
;
 Synthesis of spiropyrans <i>via</i> Ru(II)-catalyzed coupling of
 3-aryl-2<i>H</i>-benzo[<i>b</i>][1,4]oxazines with benzoquinones.
;
_journal_issue 5
_journal_name_full 'Organic &amp; biomolecular chemistry'
_journal_page_first 998
_journal_page_last 1009
_journal_paper_doi 10.1039/d3ob01971c
_journal_volume 22
_journal_year 2024
_chemical_formula_moiety 'C24 H23 Br Cl N O Ru, C H2 Cl2'
_chemical_formula_sum 'C25 H25 Br Cl3 N O Ru'
_chemical_formula_weight 642.79
_space_group_crystal_system monoclinic
_space_group_IT_number 14
_space_group_name_Hall '-P 2yn'
_space_group_name_H-M_alt 'P 1 21/n 1'
_atom_sites_solution_hydrogens geom
_atom_sites_solution_primary direct
_audit_block_doi 10.5517/ccdc.csd.cc2h8mkz
_audit_creation_date 2022-08-26
_audit_creation_method
;
Olex2 1.2
(compiled 2018.05.29 svn.r3508 for OlexSys, GUI svn.r5506)
;
_audit_update_record
;
2023-10-19 deposited with the CCDC.	2023-12-26 downloaded from the CCDC.
;
_cell_angle_alpha 90
_cell_angle_beta 98.437(2)
_cell_angle_gamma 90
_cell_formula_units_Z 4
_cell_length_a 10.2824(2)
_cell_length_b 9.8025(2)
_cell_length_c 26.5730(5)
_cell_measurement_reflns_used 3770
_cell_measurement_temperature 293(2)
_cell_measurement_theta_max 70.5890
_cell_measurement_theta_min 4.4050
_cell_volume 2649.39(9)
_computing_cell_refinement 'CrysAlisPro 1.171.40.53 (Rigaku OD, 2019)'
_computing_data_collection 'CrysAlisPro 1.171.40.53 (Rigaku OD, 2019)'
_computing_data_reduction 'CrysAlisPro 1.171.40.53 (Rigaku OD, 2019)'
_computing_molecular_graphics 'Olex2 (Dolomanov et al., 2009)'
_computing_publication_material 'Olex2 (Dolomanov et al., 2009)'
_computing_structure_refinement 'ShelXL (Sheldrick, 2015)'
_computing_structure_solution 'ShelXS (Sheldrick, 2008)'
_diffrn_ambient_temperature 293(2)
_diffrn_detector 'CCD plate'
_diffrn_detector_area_resol_mean 16.2312
_diffrn_detector_type Eos
_diffrn_measured_fraction_theta_full 0.997
_diffrn_measured_fraction_theta_max 0.997
_diffrn_measurement_details
;
List of Runs (angles in degrees, time in seconds):

  # Type    Start    End  Width  t~exp~   \w     \q     \k     \f   Frames
#--------------------------------------------------------------------------
  1  \w    -78.00 -53.00   1.00    2.50    --  -33.50 145.00-116.00   25
  2  \w    -44.00 -18.00   1.00    2.50    --  -33.50 145.00-116.00   26
  3  \w   -102.00 -17.00   1.00    2.50    --  -33.50 -57.00-180.00   85
  4  \w    -15.00  59.00   1.00    2.50    --   36.47 -37.00   0.00   74
  5  \w     80.00 106.00   1.00    2.50    --   36.47 178.00  90.00   26
  6  \w     28.00  54.00   1.00    2.50    --   36.47 -57.00 120.00   26
  7  \w    -32.00  13.00   1.00    2.50    --   36.47 -57.00 120.00   45
  8  \w      1.00  77.00   1.00    2.50    --   36.47 -99.00 -90.00   76
  9  \w     65.00  91.00   1.00    2.50    --   36.47  57.00  60.00   26
 10  \w    116.00 174.00   1.00    4.50    --  108.00 110.00  -6.00   58
 11  \w     51.00 108.00   1.00    4.50    --  108.00 -94.00  90.00   57
 12  \w    121.00 173.00   1.00    4.50    --  108.00  45.00 -90.00   52
 13  \w     93.00 178.00   1.00    4.50    --  108.00  45.00 150.00   85
 14  \w     37.00 120.00   1.00    4.50    --  108.00 -30.00-150.00   83
 15  \w     90.00 175.00   1.00    4.50    --  108.00  45.00  30.00   85
 16  \w     47.00  85.00   1.00    4.50    --  108.00-111.00  60.00   38
 17  \w     79.00 104.00   1.00    4.50    --  108.00 -94.00 -60.00   25
 18  \w     46.00 100.00   1.00    4.50    --  108.00 -94.00 -90.00   54
 19  \w    101.00 127.00   1.00    4.50    --  108.00 111.00 -30.00   26
;
_diffrn_measurement_device 'four-circle diffractometer'
_diffrn_measurement_device_type 'Xcalibur, Eos, Gemini'
_diffrn_measurement_method '\w scans'
_diffrn_orient_matrix_type 'CrysAlisPro convention (1999,Acta A55,543-557)'
_diffrn_orient_matrix_UB_11 -0.0111864000
_diffrn_orient_matrix_UB_12 -0.0906548000
_diffrn_orient_matrix_UB_13 0.0465208000
_diffrn_orient_matrix_UB_21 0.0366365000
_diffrn_orient_matrix_UB_22 0.1228023000
_diffrn_orient_matrix_UB_23 0.0354590000
_diffrn_orient_matrix_UB_31 -0.1464954000
_diffrn_orient_matrix_UB_32 0.0376773000
_diffrn_orient_matrix_UB_33 -0.0035664000
_diffrn_radiation_monochromator graphite
_diffrn_radiation_probe x-ray
_diffrn_radiation_type CuK\a
_diffrn_radiation_wavelength 1.54184
_diffrn_reflns_av_R_equivalents 0.0386
_diffrn_reflns_av_unetI/netI 0.0514
_diffrn_reflns_Laue_measured_fraction_full 0.997
_diffrn_reflns_Laue_measured_fraction_max 0.997
_diffrn_reflns_limit_h_max 9
_diffrn_reflns_limit_h_min -12
_diffrn_reflns_limit_k_max 11
_diffrn_reflns_limit_k_min -11
_diffrn_reflns_limit_l_max 30
_diffrn_reflns_limit_l_min -31
_diffrn_reflns_number 10551
_diffrn_reflns_point_group_measured_fraction_full 0.997
_diffrn_reflns_point_group_measured_fraction_max 0.997
_diffrn_reflns_theta_full 67.078
_diffrn_reflns_theta_max 67.078
_diffrn_reflns_theta_min 3.363
_diffrn_source 'fine-focus sealed X-ray tube'
_diffrn_source_type 'Enhance (Cu) X-ray Source'
_exptl_absorpt_coefficient_mu 9.476
_exptl_absorpt_correction_T_max 1.00000
_exptl_absorpt_correction_T_min 0.59211
_exptl_absorpt_correction_type multi-scan
_exptl_absorpt_process_details
;
CrysAlisPro 1.171.40.53 (Rigaku Oxford Diffraction, 2019)
Empirical absorption correction using spherical harmonics,
 implemented in SCALE3 ABSPACK scaling algorithm.
;
_exptl_crystal_colour red
_exptl_crystal_colour_primary red
_exptl_crystal_density_diffrn 1.612
_exptl_crystal_description block
_exptl_crystal_F_000 1280
_exptl_crystal_size_max 0.17
_exptl_crystal_size_mid 0.13
_exptl_crystal_size_min 0.1
_refine_diff_density_max 0.842
_refine_diff_density_min -0.695
_refine_diff_density_rms 0.131
_refine_ls_extinction_method none
_refine_ls_goodness_of_fit_ref 1.057
_refine_ls_hydrogen_treatment constr
_refine_ls_matrix_type full
_refine_ls_number_parameters 302
_refine_ls_number_reflns 4718
_refine_ls_number_restraints 40
_refine_ls_restrained_S_all 1.090
_refine_ls_R_factor_all 0.0591
_refine_ls_R_factor_gt 0.0478
_refine_ls_shift/su_max 0.000
_refine_ls_shift/su_mean 0.000
_refine_ls_structure_factor_coef Fsqd
_refine_ls_weighting_details 'w=1/[\s^2^(Fo^2^)+(0.0717P)^2^+2.3020P] where P=(Fo^2^+2Fc^2^)/3'
_refine_ls_weighting_scheme calc
_refine_ls_wR_factor_gt 0.1227
_refine_ls_wR_factor_ref 0.1332
_reflns_Friedel_coverage 0.000
_reflns_number_gt 3951
_reflns_number_total 4718
_reflns_threshold_expression 'I > 2\s(I)'
_cod_data_source_file d3ob01971c2.cif
_cod_data_source_block 202208151
_cod_depositor_comments 'Adding full bibliography for 7159736--7159738.cif.'
_cod_original_cell_volume 2649.39(10)
_cod_database_code 7159738
_shelx_shelxl_version_number 2014/7
_chemical_oxdiff_formula C30H3O3N2S1
_chemical_oxdiff_usercomment r
_shelx_space_group_comment
;
The symmetry employed for this shelxl refinement is uniquely defined
by the following loop, which should always be used as a source of
symmetry information in preference to the above space-group names.
They are only intended as comments.
;
_shelx_estimated_absorpt_t_max 0.451
_shelx_estimated_absorpt_t_min 0.296
_reflns_odcompleteness_completeness 99.70
_reflns_odcompleteness_iscentric 1
_reflns_odcompleteness_theta 66.97
_olex2_refinement_description
;
1. Fixed Uiso
 At 1.2 times of:
  All C(H) groups, All C(H,H) groups
 At 1.5 times of:
  All C(H,H,H) groups
2. Restrained distances
 Cl2-C25
 1.78 with sigma of 0.02
 C25-Cl3
 1.78 with sigma of 0.02
 C25A-Cl3A
 1.78 with sigma of 0.02
 C25A-Cl2A
 1.78 with sigma of 0.02
3. Uiso/Uaniso restraints and constraints
Uanis(Cl3) \\sim Ueq, Uanis(Cl3A) \\sim Ueq, Uanis(Cl2A) \\sim Ueq, Uanis(Cl2)
\\sim Ueq: with sigma of 0.01 and sigma for terminal atoms of 0.02
Uanis(C25A) \\sim Ueq, Uanis(C25) \\sim Ueq: with sigma of 0.01 and sigma for
terminal atoms of 0.02
Uanis(C25) = Uanis(C25A)
Uanis(Cl3) = Uanis(Cl3A)
Uanis(Cl2) = Uanis(Cl2A)
4. Others
 Sof(Cl2A)=Sof(Cl3A)=Sof(C25A)=Sof(H25C)=Sof(H25D)=1-FVAR(1)
 Sof(Cl2)=Sof(Cl3)=Sof(C25)=Sof(H25A)=Sof(H25B)=FVAR(1)
5.a Ternary CH refined with riding coordinates:
 C21(H21)
5.b Secondary CH2 refined with riding coordinates:
 C8(H8A,H8B), C25(H25A,H25B), C25A(H25C,H25D)
5.c Aromatic/amide H refined with riding coordinates:
 C2(H2), C3(H3), C4(H4), C5(H5), C11(H11), C13(H13), C14(H14), C15(H15),
 C16(H16), C18(H18), C19(H19)
5.d Idealised Me refined as rotating group:
 C22(H22A,H22B,H22C), C23(H23A,H23B,H23C), C24(H24A,H24B,H24C)
;
_olex2_submission_special_instructions 'No special instructions were received'
_oxdiff_exptl_absorpt_empirical_details
;
Empirical correction (ABSPACK) includes:
- Absorption correction using spherical harmonics
- Frame scaling
;
_oxdiff_exptl_absorpt_empirical_full_max 1.606
_oxdiff_exptl_absorpt_empirical_full_min 0.762

loop_
_space_group_symop_operation_xyz
'x, y, z'
'-x+1/2, y+1/2, -z+1/2'
'-x, -y, -z'
'x-1/2, -y-1/2, z-1/2'

loop_
_atom_site_label
_atom_site_type_symbol
_atom_site_fract_x
_atom_site_fract_y
_atom_site_fract_z
_atom_site_U_iso_or_equiv
_atom_site_adp_type
_atom_site_occupancy
_atom_site_site_symmetry_order
_atom_site_calc_flag
_atom_site_refinement_flags_posn
_atom_site_refinement_flags_adp
_atom_site_refinement_flags_occupancy
_atom_site_disorder_assembly
_atom_site_disorder_group
Ru1 Ru 0.65191(3) 0.09892(4) 0.42164(2) 0.02596(14) Uani 1 1 d . . . . .
Br1 Br 0.71335(9) -0.29914(11) 0.26197(3) 0.0806(3) Uani 1 1 d . . . . .
Cl1 Cl 0.66320(12) -0.12357(13) 0.46057(5) 0.0364(3) Uani 1 1 d . . . . .
Cl2 Cl 0.2494(5) 0.2997(8) 0.2868(3) 0.188(3) Uani 0.731(5) 1 d D U P A 1
Cl2A Cl 0.2444(15) 0.486(2) 0.2949(7) 0.188(3) Uani 0.269(5) 1 d D U P A 2
Cl3 Cl 0.1131(12) 0.5461(9) 0.2998(3) 0.250(4) Uani 0.731(5) 1 d D U P A 1
Cl3A Cl 0.000(3) 0.460(3) 0.3151(9) 0.250(4) Uani 0.269(5) 1 d D U P A 2
O1 O 1.0833(4) 0.1094(5) 0.37456(14) 0.0477(10) Uani 1 1 d . . . . .
N1 N 0.8443(4) 0.0638(4) 0.40697(15) 0.0288(8) Uani 1 1 d . . . . .
C1 C 0.7641(5) 0.1725(5) 0.48516(18) 0.0312(10) Uani 1 1 d . . . . .
C2 C 0.7211(5) 0.2193(6) 0.5298(2) 0.0371(11) Uani 1 1 d . . . . .
H2 H 0.6325 0.2136 0.5331 0.044 Uiso 1 1 calc R . . . .
C3 C 0.8098(6) 0.2742(7) 0.5690(2) 0.0479(14) Uani 1 1 d . . . . .
H3 H 0.7786 0.3062 0.5979 0.058 Uiso 1 1 calc R . . . .
C4 C 0.9438(6) 0.2828(7) 0.5664(2) 0.0504(15) Uani 1 1 d . . . . .
H4 H 1.0016 0.3195 0.5932 0.060 Uiso 1 1 calc R . . . .
C5 C 0.9890(5) 0.2353(6) 0.5228(2) 0.0422(13) Uani 1 1 d . . . . .
H5 H 1.0780 0.2402 0.5200 0.051 Uiso 1 1 calc R . . . .
C6 C 0.9001(5) 0.1802(5) 0.48322(18) 0.0319(10) Uani 1 1 d . . . . .
C7 C 0.9389(5) 0.1177(5) 0.43872(19) 0.0328(11) Uani 1 1 d . . . . .
C8 C 1.0770(5) 0.1059(6) 0.4282(2) 0.0405(13) Uani 1 1 d . . . . .
H8A H 1.1287 0.1804 0.4448 0.049 Uiso 1 1 calc R . . . .
H8B H 1.1146 0.0211 0.4424 0.049 Uiso 1 1 calc R . . . .
C9 C 0.9986(5) 0.0192(6) 0.34876(19) 0.0398(12) Uani 1 1 d . . . . .
C10 C 0.8781(5) -0.0092(5) 0.36485(17) 0.0313(10) Uani 1 1 d . . . . .
C11 C 0.7941(5) -0.1052(6) 0.3394(2) 0.0390(12) Uani 1 1 d . . . . .
H11 H 0.7158 -0.1277 0.3510 0.047 Uiso 1 1 calc R . . . .
C12 C 0.8283(6) -0.1669(7) 0.2965(2) 0.0462(14) Uani 1 1 d . . . . .
C13 C 0.9440(6) -0.1345(8) 0.2784(2) 0.0590(18) Uani 1 1 d . . . . .
H13 H 0.9651 -0.1754 0.2491 0.071 Uiso 1 1 calc R . . . .
C14 C 1.0279(6) -0.0400(8) 0.3049(2) 0.0522(16) Uani 1 1 d . . . . .
H14 H 1.1052 -0.0162 0.2927 0.063 Uiso 1 1 calc R . . . .
C15 C 0.6045(5) 0.2405(6) 0.35946(19) 0.0383(12) Uani 1 1 d . . . . .
H15 H 0.6667 0.2831 0.3427 0.046 Uiso 1 1 calc R . . . .
C16 C 0.5481(5) 0.1152(6) 0.33991(19) 0.0409(12) Uani 1 1 d . . . . .
H16 H 0.5681 0.0818 0.3092 0.049 Uiso 1 1 calc R . . . .
C17 C 0.4646(5) 0.0426(6) 0.3658(2) 0.0391(12) Uani 1 1 d . . . . .
C18 C 0.4366(5) 0.0974(6) 0.4133(2) 0.0383(12) Uani 1 1 d . . . . .
H18 H 0.3866 0.0465 0.4330 0.046 Uiso 1 1 calc R . . . .
C19 C 0.4831(5) 0.2251(6) 0.4303(2) 0.0381(12) Uani 1 1 d . . . . .
H19 H 0.4578 0.2611 0.4598 0.046 Uiso 1 1 calc R . . . .
C20 C 0.5689(5) 0.3018(6) 0.4034(2) 0.0389(12) Uani 1 1 d . . . . .
C21 C 0.6144(7) 0.4426(6) 0.4227(3) 0.0553(16) Uani 1 1 d . . . . .
H21 H 0.6254 0.4399 0.4600 0.066 Uiso 1 1 calc R . . . .
C22 C 0.7448(8) 0.4860(8) 0.4076(4) 0.083(3) Uani 1 1 d . . . . .
H22A H 0.8100 0.4178 0.4183 0.125 Uiso 1 1 calc GR . . . .
H22B H 0.7715 0.5713 0.4237 0.125 Uiso 1 1 calc GR . . . .
H22C H 0.7354 0.4964 0.3713 0.125 Uiso 1 1 calc GR . . . .
C23 C 0.5068(10) 0.5439(8) 0.4052(5) 0.115(4) Uani 1 1 d . . . . .
H23A H 0.4945 0.5500 0.3688 0.173 Uiso 1 1 calc GR . . . .
H23B H 0.5308 0.6318 0.4196 0.173 Uiso 1 1 calc GR . . . .
H23C H 0.4264 0.5144 0.4162 0.173 Uiso 1 1 calc GR . . . .
C24 C 0.4132(7) -0.0966(7) 0.3488(3) 0.0595(18) Uani 1 1 d . . . . .
H24A H 0.4346 -0.1154 0.3155 0.089 Uiso 1 1 calc GR . . . .
H24B H 0.3195 -0.0986 0.3477 0.089 Uiso 1 1 calc GR . . . .
H24C H 0.4528 -0.1643 0.3723 0.089 Uiso 1 1 calc GR . . . .
C25 C 0.156(2) 0.3873(17) 0.3290(7) 0.151(8) Uani 0.731(5) 1 d D U P A 1
H25A H 0.0773 0.3358 0.3332 0.181 Uiso 0.731(5) 1 calc R . P A 1
H25B H 0.2077 0.4002 0.3622 0.181 Uiso 0.731(5) 1 calc R . P A 1
C25A C 0.125(3) 0.354(3) 0.298(2) 0.151(8) Uani 0.269(5) 1 d D U P A 2
H25C H 0.0989 0.3098 0.2653 0.181 Uiso 0.269(5) 1 calc R . P A 2
H25D H 0.1539 0.2863 0.3237 0.181 Uiso 0.269(5) 1 calc R . P A 2

loop_
_atom_site_aniso_label
_atom_site_aniso_U_11
_atom_site_aniso_U_22
_atom_site_aniso_U_33
_atom_site_aniso_U_23
_atom_site_aniso_U_13
_atom_site_aniso_U_12
Ru1 0.0256(2) 0.0300(2) 0.0227(2) -0.00009(14) 0.00500(14) 0.00079(14)
Br1 0.0888(6) 0.0927(6) 0.0635(5) -0.0453(5) 0.0218(4) -0.0227(5)
Cl1 0.0384(6) 0.0350(6) 0.0359(6) 0.0052(5) 0.0057(5) 0.0004(5)
Cl2 0.127(3) 0.250(7) 0.194(5) 0.114(5) 0.044(3) 0.036(4)
Cl2A 0.127(3) 0.250(7) 0.194(5) 0.114(5) 0.044(3) 0.036(4)
Cl3 0.386(11) 0.168(7) 0.169(6) -0.030(5) -0.049(7) 0.042(7)
Cl3A 0.386(11) 0.168(7) 0.169(6) -0.030(5) -0.049(7) 0.042(7)
O1 0.037(2) 0.073(3) 0.036(2) -0.0017(19) 0.0148(16) -0.0085(19)
N1 0.0276(19) 0.034(2) 0.0261(19) 0.0019(17) 0.0081(16) 0.0026(17)
C1 0.032(2) 0.032(2) 0.028(2) -0.002(2) -0.0010(19) 0.002(2)
C2 0.038(3) 0.040(3) 0.034(3) -0.005(2) 0.011(2) 0.001(2)
C3 0.053(3) 0.056(4) 0.036(3) -0.014(3) 0.008(2) 0.002(3)
C4 0.052(3) 0.056(4) 0.041(3) -0.016(3) -0.003(3) -0.008(3)
C5 0.032(3) 0.052(3) 0.042(3) -0.008(3) 0.003(2) -0.004(2)
C6 0.033(2) 0.034(3) 0.029(2) 0.000(2) 0.0034(19) 0.000(2)
C7 0.030(2) 0.036(3) 0.032(2) 0.002(2) 0.004(2) -0.001(2)
C8 0.028(2) 0.058(4) 0.036(3) -0.007(3) 0.005(2) 0.000(2)
C9 0.041(3) 0.052(3) 0.028(2) 0.006(2) 0.009(2) 0.007(3)
C10 0.035(2) 0.037(3) 0.023(2) 0.000(2) 0.0058(19) 0.007(2)
C11 0.037(3) 0.045(3) 0.036(3) -0.005(2) 0.009(2) 0.001(2)
C12 0.049(3) 0.054(4) 0.034(3) -0.014(3) 0.004(2) 0.002(3)
C13 0.053(4) 0.087(5) 0.040(3) -0.024(3) 0.013(3) 0.009(4)
C14 0.041(3) 0.081(5) 0.038(3) -0.002(3) 0.017(2) 0.010(3)
C15 0.042(3) 0.042(3) 0.031(2) 0.012(2) 0.004(2) 0.002(2)
C16 0.045(3) 0.052(3) 0.025(2) 0.003(2) 0.003(2) 0.007(3)
C17 0.034(3) 0.042(3) 0.037(3) 0.003(2) -0.011(2) 0.005(2)
C18 0.025(2) 0.050(3) 0.040(3) 0.006(2) 0.003(2) 0.000(2)
C19 0.030(2) 0.042(3) 0.042(3) 0.000(2) 0.005(2) 0.014(2)
C20 0.039(3) 0.031(3) 0.045(3) 0.007(2) 0.000(2) 0.003(2)
C21 0.058(4) 0.034(3) 0.072(4) -0.004(3) 0.004(3) -0.001(3)
C22 0.076(5) 0.055(4) 0.122(8) -0.003(5) 0.023(5) -0.020(4)
C23 0.098(7) 0.043(4) 0.192(13) -0.019(6) -0.021(7) 0.016(5)
C24 0.061(4) 0.051(4) 0.060(4) -0.007(3) -0.014(3) -0.008(3)
C25 0.165(9) 0.137(9) 0.150(10) 0.016(7) 0.020(7) -0.007(6)
C25A 0.165(9) 0.137(9) 0.150(10) 0.016(7) 0.020(7) -0.007(6)

loop_
_atom_type_symbol
_atom_type_description
_atom_type_scat_dispersion_real
_atom_type_scat_dispersion_imag
_atom_type_scat_source
C C 0.0181 0.0091 'International Tables Vol C Tables 4.2.6.8 and 6.1.1.4'
H H 0.0000 0.0000 'International Tables Vol C Tables 4.2.6.8 and 6.1.1.4'
Br Br -0.6763 1.2805 'International Tables Vol C Tables 4.2.6.8 and 6.1.1.4'
Cl Cl 0.3639 0.7018 'International Tables Vol C Tables 4.2.6.8 and 6.1.1.4'
N N 0.0311 0.0180 'International Tables Vol C Tables 4.2.6.8 and 6.1.1.4'
O O 0.0492 0.0322 'International Tables Vol C Tables 4.2.6.8 and 6.1.1.4'
Ru Ru 0.0552 3.2960 'International Tables Vol C Tables 4.2.6.8 and 6.1.1.4'

loop_
_geom_angle_atom_site_label_1
_geom_angle_atom_site_label_2
_geom_angle_atom_site_label_3
_geom_angle
_geom_angle_site_symmetry_1
_geom_angle_site_symmetry_3
_geom_angle_publ_flag
N1 Ru1 Cl1 86.80(12) . . ?
N1 Ru1 C15 94.38(18) . . ?
N1 Ru1 C16 99.01(18) . . ?
N1 Ru1 C17 123.98(18) . . ?
N1 Ru1 C18 160.87(19) . . ?
N1 Ru1 C19 154.51(19) . . ?
N1 Ru1 C20 117.07(18) . . ?
C1 Ru1 Cl1 88.79(15) . . ?
C1 Ru1 N1 77.10(18) . . ?
C1 Ru1 C15 116.4(2) . . ?
C1 Ru1 C16 153.6(2) . . ?
C1 Ru1 C17 158.9(2) . . ?
C1 Ru1 C18 121.9(2) . . ?
C1 Ru1 C19 94.3(2) . . ?
C1 Ru1 C20 91.0(2) . . ?
C15 Ru1 Cl1 154.42(16) . . ?
C15 Ru1 C16 37.3(2) . . ?
C15 Ru1 C17 65.8(2) . . ?
C15 Ru1 C18 79.4(2) . . ?
C15 Ru1 C19 67.7(2) . . ?
C15 Ru1 C20 37.8(2) . . ?
C16 Ru1 Cl1 117.28(16) . . ?
C16 Ru1 C17 34.8(2) . . ?
C17 Ru1 Cl1 92.44(14) . . ?
C18 Ru1 Cl1 91.23(15) . . ?
C18 Ru1 C16 65.1(2) . . ?
C18 Ru1 C17 37.0(2) . . ?
C19 Ru1 Cl1 117.33(15) . . ?
C19 Ru1 C16 78.0(2) . . ?
C19 Ru1 C17 66.5(2) . . ?
C19 Ru1 C18 37.2(2) . . ?
C19 Ru1 C20 38.2(2) . . ?
C20 Ru1 Cl1 155.43(15) . . ?
C20 Ru1 C16 67.3(2) . . ?
C20 Ru1 C17 79.3(2) . . ?
C20 Ru1 C18 68.2(2) . . ?
C9 O1 C8 111.6(4) . . ?
C7 N1 Ru1 116.6(3) . . ?
C7 N1 C10 118.1(4) . . ?
C10 N1 Ru1 125.3(3) . . ?
C2 C1 Ru1 127.4(4) . . ?
C2 C1 C6 116.8(4) . . ?
C6 C1 Ru1 115.7(4) . . ?
C1 C2 H2 119.7 . . ?
C3 C2 C1 120.6(5) . . ?
C3 C2 H2 119.7 . . ?
C2 C3 H3 118.9 . . ?
C2 C3 C4 122.1(5) . . ?
C4 C3 H3 118.9 . . ?
C3 C4 H4 120.8 . . ?
C5 C4 C3 118.4(5) . . ?
C5 C4 H4 120.8 . . ?
C4 C5 H5 120.2 . . ?
C4 C5 C6 119.6(5) . . ?
C6 C5 H5 120.2 . . ?
C1 C6 C7 113.8(4) . . ?
C5 C6 C1 122.5(5) . . ?
C5 C6 C7 123.6(5) . . ?
N1 C7 C6 115.8(4) . . ?
N1 C7 C8 119.3(5) . . ?
C6 C7 C8 124.9(5) . . ?
O1 C8 C7 111.5(4) . . ?
O1 C8 H8A 109.3 . . ?
O1 C8 H8B 109.3 . . ?
C7 C8 H8A 109.3 . . ?
C7 C8 H8B 109.3 . . ?
H8A C8 H8B 108.0 . . ?
O1 C9 C10 120.6(5) . . ?
O1 C9 C14 120.0(5) . . ?
C14 C9 C10 119.3(5) . . ?
C9 C10 N1 118.3(5) . . ?
C11 C10 N1 121.5(4) . . ?
C11 C10 C9 120.2(5) . . ?
C10 C11 H11 120.5 . . ?
C12 C11 C10 119.0(5) . . ?
C12 C11 H11 120.5 . . ?
C11 C12 Br1 118.8(5) . . ?
C11 C12 C13 121.5(6) . . ?
C13 C12 Br1 119.7(4) . . ?
C12 C13 H13 120.6 . . ?
C12 C13 C14 118.7(5) . . ?
C14 C13 H13 120.6 . . ?
C9 C14 C13 121.0(6) . . ?
C9 C14 H14 119.5 . . ?
C13 C14 H14 119.5 . . ?
Ru1 C15 H15 124.2 . . ?
C16 C15 Ru1 76.0(3) . . ?
C16 C15 H15 119.0 . . ?
C20 C15 Ru1 72.3(3) . . ?
C20 C15 H15 119.0 . . ?
C20 C15 C16 121.9(5) . . ?
Ru1 C16 H16 132.8 . . ?
C15 C16 Ru1 66.7(3) . . ?
C15 C16 H16 119.5 . . ?
C17 C16 Ru1 74.1(3) . . ?
C17 C16 C15 121.0(5) . . ?
C17 C16 H16 119.5 . . ?
C16 C17 Ru1 71.1(3) . . ?
C16 C17 C18 117.8(5) . . ?
C16 C17 C24 122.3(6) . . ?
C18 C17 Ru1 66.7(3) . . ?
C18 C17 C24 119.6(6) . . ?
C24 C17 Ru1 128.9(4) . . ?
Ru1 C18 H18 125.5 . . ?
C17 C18 Ru1 76.3(3) . . ?
C17 C18 H18 119.4 . . ?
C19 C18 Ru1 70.6(3) . . ?
C19 C18 C17 121.1(5) . . ?
C19 C18 H18 119.4 . . ?
Ru1 C19 H19 129.2 . . ?
C18 C19 Ru1 72.2(3) . . ?
C18 C19 H19 119.4 . . ?
C18 C19 C20 121.3(5) . . ?
C20 C19 Ru1 71.6(3) . . ?
C20 C19 H19 119.4 . . ?
C15 C20 Ru1 69.9(3) . . ?
C15 C20 C19 116.4(5) . . ?
C15 C20 C21 124.1(5) . . ?
C19 C20 Ru1 70.2(3) . . ?
C19 C20 C21 119.4(5) . . ?
C21 C20 Ru1 131.2(4) . . ?
C20 C21 H21 107.4 . . ?
C22 C21 C20 113.9(6) . . ?
C22 C21 H21 107.4 . . ?
C23 C21 C20 108.5(6) . . ?
C23 C21 H21 107.4 . . ?
C23 C21 C22 111.8(7) . . ?
C21 C22 H22A 109.5 . . ?
C21 C22 H22B 109.5 . . ?
C21 C22 H22C 109.5 . . ?
H22A C22 H22B 109.5 . . ?
H22A C22 H22C 109.5 . . ?
H22B C22 H22C 109.5 . . ?
C21 C23 H23A 109.5 . . ?
C21 C23 H23B 109.5 . . ?
C21 C23 H23C 109.5 . . ?
H23A C23 H23B 109.5 . . ?
H23A C23 H23C 109.5 . . ?
H23B C23 H23C 109.5 . . ?
C17 C24 H24A 109.5 . . ?
C17 C24 H24B 109.5 . . ?
C17 C24 H24C 109.5 . . ?
H24A C24 H24B 109.5 . . ?
H24A C24 H24C 109.5 . . ?
H24B C24 H24C 109.5 . . ?
Cl2 C25 H25A 110.6 . . ?
Cl2 C25 H25B 110.6 . . ?
Cl3 C25 Cl2 105.5(10) . . ?
Cl3 C25 H25A 110.6 . . ?
Cl3 C25 H25B 110.6 . . ?
H25A C25 H25B 108.8 . . ?
Cl2A C25A H25C 112.4 . . ?
Cl2A C25A H25D 112.4 . . ?
Cl3A C25A Cl2A 97(2) . . ?
Cl3A C25A H25C 112.4 . . ?
Cl3A C25A H25D 112.4 . . ?
H25C C25A H25D 110.0 . . ?

loop_
_geom_bond_atom_site_label_1
_geom_bond_atom_site_label_2
_geom_bond_distance
_geom_bond_site_symmetry_2
_geom_bond_publ_flag
Ru1 Cl1 2.4094(13) . ?
Ru1 N1 2.100(4) . ?
Ru1 C1 2.032(5) . ?
Ru1 C15 2.158(5) . ?
Ru1 C16 2.281(5) . ?
Ru1 C17 2.319(5) . ?
Ru1 C18 2.192(5) . ?
Ru1 C19 2.171(5) . ?
Ru1 C20 2.190(5) . ?
Br1 C12 1.898(6) . ?
Cl2 C25 1.801(15) . ?
Cl2A C25A 1.80(2) . ?
Cl3 C25 1.765(14) . ?
Cl3A C25A 1.76(2) . ?
O1 C8 1.438(6) . ?
O1 C9 1.354(7) . ?
N1 C7 1.302(6) . ?
N1 C10 1.414(6) . ?
C1 C2 1.402(7) . ?
C1 C6 1.409(7) . ?
C2 H2 0.9300 . ?
C2 C3 1.388(8) . ?
C3 H3 0.9300 . ?
C3 C4 1.392(9) . ?
C4 H4 0.9300 . ?
C4 C5 1.390(8) . ?
C5 H5 0.9300 . ?
C5 C6 1.398(7) . ?
C6 C7 1.439(7) . ?
C7 C8 1.491(7) . ?
C8 H8A 0.9700 . ?
C8 H8B 0.9700 . ?
C9 C10 1.397(7) . ?
C9 C14 1.376(8) . ?
C10 C11 1.385(7) . ?
C11 H11 0.9300 . ?
C11 C12 1.380(7) . ?
C12 C13 1.384(9) . ?
C13 H13 0.9300 . ?
C13 C14 1.385(10) . ?
C14 H14 0.9300 . ?
C15 H15 0.9300 . ?
C15 C16 1.424(8) . ?
C15 C20 1.409(8) . ?
C16 H16 0.9300 . ?
C16 C17 1.375(8) . ?
C17 C18 1.438(8) . ?
C17 C24 1.509(8) . ?
C18 H18 0.9300 . ?
C18 C19 1.392(8) . ?
C19 H19 0.9300 . ?
C19 C20 1.428(8) . ?
C20 C21 1.523(8) . ?
C21 H21 0.9800 . ?
C21 C22 1.515(10) . ?
C21 C23 1.509(10) . ?
C22 H22A 0.9600 . ?
C22 H22B 0.9600 . ?
C22 H22C 0.9600 . ?
C23 H23A 0.9600 . ?
C23 H23B 0.9600 . ?
C23 H23C 0.9600 . ?
C24 H24A 0.9600 . ?
C24 H24B 0.9600 . ?
C24 H24C 0.9600 . ?
C25 H25A 0.9700 . ?
C25 H25B 0.9700 . ?
C25A H25C 0.9700 . ?
C25A H25D 0.9700 . ?

loop_
_geom_torsion_atom_site_label_1
_geom_torsion_atom_site_label_2
_geom_torsion_atom_site_label_3
_geom_torsion_atom_site_label_4
_geom_torsion
_geom_torsion_site_symmetry_1
_geom_torsion_site_symmetry_2
_geom_torsion_site_symmetry_3
_geom_torsion_site_symmetry_4
_geom_torsion_publ_flag
Ru1 N1 C7 C6 7.4(6) . . . . ?
Ru1 N1 C7 C8 -175.2(4) . . . . ?
Ru1 N1 C10 C9 155.2(4) . . . . ?
Ru1 N1 C10 C11 -23.8(7) . . . . ?
Ru1 C1 C2 C3 -176.2(4) . . . . ?
Ru1 C1 C6 C5 176.5(4) . . . . ?
Ru1 C1 C6 C7 -7.7(6) . . . . ?
Ru1 C15 C16 C17 52.7(5) . . . . ?
Ru1 C15 C20 C19 -54.1(4) . . . . ?
Ru1 C15 C20 C21 126.8(5) . . . . ?
Ru1 C16 C17 C18 49.2(4) . . . . ?
Ru1 C16 C17 C24 -124.7(5) . . . . ?
Ru1 C17 C18 C19 56.8(4) . . . . ?
Ru1 C18 C19 C20 54.4(4) . . . . ?
Ru1 C19 C20 C15 54.0(4) . . . . ?
Ru1 C19 C20 C21 -126.9(5) . . . . ?
Ru1 C20 C21 C22 65.5(9) . . . . ?
Ru1 C20 C21 C23 -169.2(7) . . . . ?
Br1 C12 C13 C14 -178.5(5) . . . . ?
O1 C9 C10 N1 3.3(8) . . . . ?
O1 C9 C10 C11 -177.6(5) . . . . ?
O1 C9 C14 C13 178.7(6) . . . . ?
N1 C7 C8 O1 33.8(7) . . . . ?
N1 C10 C11 C12 175.8(5) . . . . ?
C1 C2 C3 C4 -1.2(10) . . . . ?
C1 C6 C7 N1 0.1(7) . . . . ?
C1 C6 C7 C8 -177.2(5) . . . . ?
C2 C1 C6 C5 -1.9(8) . . . . ?
C2 C1 C6 C7 174.0(5) . . . . ?
C2 C3 C4 C5 0.4(10) . . . . ?
C3 C4 C5 C6 -0.3(10) . . . . ?
C4 C5 C6 C1 1.1(9) . . . . ?
C4 C5 C6 C7 -174.3(6) . . . . ?
C5 C6 C7 N1 175.9(5) . . . . ?
C5 C6 C7 C8 -1.4(9) . . . . ?
C6 C1 C2 C3 1.9(8) . . . . ?
C6 C7 C8 O1 -149.0(5) . . . . ?
C7 N1 C10 C9 -22.6(7) . . . . ?
C7 N1 C10 C11 158.4(5) . . . . ?
C8 O1 C9 C10 33.7(7) . . . . ?
C8 O1 C9 C14 -149.7(6) . . . . ?
C9 O1 C8 C7 -50.6(6) . . . . ?
C9 C10 C11 C12 -3.2(8) . . . . ?
C10 N1 C7 C6 -174.6(4) . . . . ?
C10 N1 C7 C8 2.8(7) . . . . ?
C10 C9 C14 C13 -4.6(10) . . . . ?
C10 C11 C12 Br1 179.6(4) . . . . ?
C10 C11 C12 C13 -0.3(9) . . . . ?
C11 C12 C13 C14 1.4(11) . . . . ?
C12 C13 C14 C9 1.1(11) . . . . ?
C14 C9 C10 N1 -173.4(5) . . . . ?
C14 C9 C10 C11 5.7(8) . . . . ?
C15 C16 C17 Ru1 -49.4(4) . . . . ?
C15 C16 C17 C18 -0.3(8) . . . . ?
C15 C16 C17 C24 -174.1(5) . . . . ?
C15 C20 C21 C22 -26.8(9) . . . . ?
C15 C20 C21 C23 98.5(8) . . . . ?
C16 C15 C20 Ru1 60.2(5) . . . . ?
C16 C15 C20 C19 6.1(7) . . . . ?
C16 C15 C20 C21 -173.0(5) . . . . ?
C16 C17 C18 Ru1 -51.2(4) . . . . ?
C16 C17 C18 C19 5.6(7) . . . . ?
C17 C18 C19 Ru1 -59.5(4) . . . . ?
C17 C18 C19 C20 -5.1(8) . . . . ?
C18 C19 C20 Ru1 -54.7(4) . . . . ?
C18 C19 C20 C15 -0.7(7) . . . . ?
C18 C19 C20 C21 178.4(5) . . . . ?
C19 C20 C21 C22 154.1(6) . . . . ?
C19 C20 C21 C23 -80.6(8) . . . . ?
C20 C15 C16 Ru1 -58.4(4) . . . . ?
C20 C15 C16 C17 -5.7(8) . . . . ?
C24 C17 C18 Ru1 122.8(5) . . . . ?
C24 C17 C18 C19 179.6(5) . . . . ?
